data_1542267
loop_
_publ_author_name
'Lai, Bo-Nan'
'Qiu, Jian-Feng'
'Zhang, Heng-Xia'
'Nie, Jing'
'Ma, Jun-An'

_publ_section_title
;
 Stereoselective Synthesis of Fused Aziridines via One-Pot Sequential
 Decarboxylative Mannich Reaction and Oxidative C-H Amination of Cyclic
 Imines with \b-Ketoacids.
;
_journal_issue 3
_journal_name_full 'Organic letters'
_journal_page_first 520
_journal_page_last 523
_journal_paper_doi 10.1021/acs.orglett.5b03551
_journal_volume 18
_journal_year 2016
_chemical_absolute_configuration rm
_chemical_formula_sum 'C15 H11 N O4 S'
_chemical_formula_weight 301.31
_chemical_name_systematic
; 
 ? 
;
_space_group_IT_number 19
_symmetry_cell_setting orthorhombic
_symmetry_space_group_name_Hall 'P 2ac 2ab'
_symmetry_space_group_name_H-M 'P 21 21 21'
_atom_sites_solution_hydrogens geom
_atom_sites_solution_primary direct
_atom_sites_solution_secondary difmap
_audit_creation_method SHELXL-97
_cell_angle_alpha 90.00
_cell_angle_beta 90.00
_cell_angle_gamma 90.00
_cell_formula_units_Z 4
_cell_length_a 6.9902(15)
_cell_length_b 10.327(2)
_cell_length_c 18.799(4)
_cell_measurement_reflns_used 2925
_cell_measurement_temperature 296(2)
_cell_measurement_theta_max 24.63
_cell_measurement_theta_min 2.93
_cell_volume 1357.1(5)
_computing_cell_refinement 'Bruker SMART'
_computing_data_collection 'Bruker SMART'
_computing_data_reduction 'Bruker SAINT'
_computing_molecular_graphics 'Bruker SHELXTL'
_computing_publication_material 'Bruker SHELXTL'
_computing_structure_refinement 'SHELXL-97 (Sheldrick, 1997)'
_computing_structure_solution 'SHELXS-97 (Sheldrick, 1990)'
_diffrn_ambient_temperature 296(2)
_diffrn_measured_fraction_theta_full 0.998
_diffrn_measured_fraction_theta_max 0.998
_diffrn_measurement_device_type 'CCD area detector'
_diffrn_measurement_method 'phi and omega scans'
_diffrn_radiation_monochromator graphite
_diffrn_radiation_source 'fine-focus sealed tube'
_diffrn_radiation_type MoK\a
_diffrn_radiation_wavelength 0.71073
_diffrn_reflns_av_R_equivalents 0.0230
_diffrn_reflns_av_sigmaI/netI 0.0262
_diffrn_reflns_limit_h_max 7
_diffrn_reflns_limit_h_min -8
_diffrn_reflns_limit_k_max 12
_diffrn_reflns_limit_k_min -12
_diffrn_reflns_limit_l_max 15
_diffrn_reflns_limit_l_min -23
_diffrn_reflns_number 7660
_diffrn_reflns_theta_full 26.00
_diffrn_reflns_theta_max 26.00
_diffrn_reflns_theta_min 2.25
_exptl_absorpt_coefficient_mu 0.254
_exptl_absorpt_correction_T_max 0.9463
_exptl_absorpt_correction_T_min 0.9232
_exptl_absorpt_correction_type multi-scan
_exptl_absorpt_process_details SADABS
_exptl_crystal_colour COLORLESS
_exptl_crystal_density_diffrn 1.475
_exptl_crystal_density_meas ?
_exptl_crystal_density_method 'not measured'
_exptl_crystal_description BLOCK
_exptl_crystal_F_000 624
_exptl_crystal_size_max 0.32
_exptl_crystal_size_mid 0.28
_exptl_crystal_size_min 0.22
_refine_diff_density_max 0.211
_refine_diff_density_min -0.327
_refine_diff_density_rms 0.058
_refine_ls_abs_structure_details 'Flack H D (1983), Acta Cryst. A39, 876-881'
_refine_ls_abs_structure_Flack 0.05(9)
_refine_ls_extinction_method none
_refine_ls_goodness_of_fit_ref 1.088
_refine_ls_hydrogen_treatment mixed
_refine_ls_matrix_type full
_refine_ls_number_parameters 190
_refine_ls_number_reflns 2674
_refine_ls_number_restraints 0
_refine_ls_restrained_S_all 1.088
_refine_ls_R_factor_all 0.0386
_refine_ls_R_factor_gt 0.0342
_refine_ls_shift/su_max 0.001
_refine_ls_shift/su_mean 0.000
_refine_ls_structure_factor_coef Fsqd
_refine_ls_weighting_details 'calc w=1/[\s^2^(Fo^2^)+(0.0554P)^2^+0.0288P] where P=(Fo^2^+2Fc^2^)/3'
_refine_ls_weighting_scheme calc
_refine_ls_wR_factor_gt 0.0878
_refine_ls_wR_factor_ref 0.0914
_reflns_number_gt 2448
_reflns_number_total 2674
_reflns_threshold_expression >2sigma(I)
_cod_data_source_file ol5b03551_si_002.cif
_cod_data_source_block 150712a
_cod_depositor_comments
;
The following automatic conversions were performed:

'_symmetry_cell_setting' value 'Orthorhombic' changed to
'orthorhombic' according to
/usr/data/users/saulius/crontab/automatic-downloads/rss-feeds/ACS/lib/dictionaries/cif_core.dic
dictionary named 'cif_core.dic' version 2.4.2 from 2011-04-26.

'_exptl_absorpt_correction_type' value 'MULTI-SCAN' changed to
'multi-scan' according to
/usr/data/users/saulius/crontab/automatic-downloads/rss-feeds/ACS/lib/dictionaries/cif_core.dic
dictionary named 'cif_core.dic' version 2.4.2 from 2011-04-26.

'_exptl_crystal_density_meas' value 'NONE' was changed to '?' - the
value is perceived as not measured.

Automatic conversion script
Id: cif_fix_values 4268 2015-11-12 08:31:59Z antanas 

 Adding full bibliography for 1542267.cif.
;
_cod_original_sg_symbol_H-M P2(1)2(1)2(1)
_cod_database_code 1542267

loop_
_symmetry_equiv_pos_as_xyz
'x, y, z'
'-x+1/2, -y, z+1/2'
'-x, y+1/2, -z+1/2'
'x+1/2, -y+1/2, -z'

loop_
_atom_site_label
_atom_site_type_symbol
_atom_site_fract_x
_atom_site_fract_y
_atom_site_fract_z
_atom_site_U_iso_or_equiv
_atom_site_adp_type
_atom_site_occupancy
_atom_site_symmetry_multiplicity
_atom_site_calc_flag
_atom_site_refinement_flags
S1 S 0.51369(8) 1.05734(5) 0.74691(3) 0.04062(15) Uani 1 1 d .
O1 O 0.7690(3) 1.01965(14) 0.54548(7) 0.0548(4) Uani 1 1 d .
O2 O 0.3304(2) 1.05835(18) 0.71528(9) 0.0590(4) Uani 1 1 d .
O3 O 0.5756(3) 1.16225(15) 0.78907(8) 0.0579(5) Uani 1 1 d .
O4 O 0.5155(2) 0.93002(13) 0.79375(7) 0.0433(3) Uani 1 1 d .
N1 N 0.6772(2) 1.03694(15) 0.68609(8) 0.0372(4) Uani 1 1 d .
C1 C 0.7397(3) 0.7957(2) 0.45970(10) 0.0409(5) Uani 1 1 d .
H1 H 0.7372 0.8746 0.4359 0.049 Uiso 1 1 calc R
C2 C 0.7424(3) 0.6816(2) 0.42193(12) 0.0500(5) Uani 1 1 d .
H2 H 0.7385 0.6840 0.3725 0.060 Uiso 1 1 calc R
C3 C 0.7509(4) 0.5645(2) 0.45605(13) 0.0557(6) Uani 1 1 d .
H3 H 0.7542 0.4880 0.4299 0.067 Uiso 1 1 calc R
C4 C 0.7545(4) 0.5608(2) 0.52898(13) 0.0549(6) Uani 1 1 d .
H4 H 0.7611 0.4815 0.5523 0.066 Uiso 1 1 calc R
C5 C 0.7483(3) 0.6735(2) 0.56804(12) 0.0460(5) Uani 1 1 d .
H5 H 0.7492 0.6698 0.6175 0.055 Uiso 1 1 calc R
C6 C 0.7408(3) 0.79223(19) 0.53387(10) 0.0351(4) Uani 1 1 d .
C7 C 0.7361(3) 0.91637(19) 0.57294(10) 0.0360(4) Uani 1 1 d .
C8 C 0.6918(3) 0.90961(18) 0.65168(10) 0.0338(4) Uani 1 1 d .
H8 H 0.6021 0.8425 0.6673 0.041 Uiso 1 1 calc R
C9 C 0.8415(3) 0.95221(19) 0.70394(10) 0.0372(5) Uani 1 1 d .
H9 H 0.9643 0.9779 0.6831 0.045 Uiso 1 1 calc R
C10 C 0.8527(3) 0.89267(19) 0.77548(11) 0.0389(5) Uani 1 1 d .
C11 C 0.6949(3) 0.88692(19) 0.81956(10) 0.0384(5) Uani 1 1 d .
C12 C 0.7012(4) 0.8364(2) 0.88675(12) 0.0526(6) Uani 1 1 d .
H12 H 0.5933 0.8367 0.9157 0.063 Uiso 1 1 calc R
C13 C 0.8715(4) 0.7852(2) 0.91028(13) 0.0589(7) Uani 1 1 d .
H13 H 0.8788 0.7505 0.9558 0.071 Uiso 1 1 calc R
C14 C 1.0299(4) 0.7846(2) 0.86778(12) 0.0571(7) Uani 1 1 d .
H14 H 1.1428 0.7472 0.8840 0.068 Uiso 1 1 calc R
C15 C 1.0228(3) 0.8395(2) 0.80082(12) 0.0511(6) Uani 1 1 d .
H15 H 1.1319 0.8409 0.7725 0.061 Uiso 1 1 calc R

loop_
_atom_site_aniso_label
_atom_site_aniso_U_11
_atom_site_aniso_U_22
_atom_site_aniso_U_33
_atom_site_aniso_U_23
_atom_site_aniso_U_13
_atom_site_aniso_U_12
S1 0.0463(3) 0.0351(3) 0.0406(3) -0.0022(2) 0.0066(2) 0.0078(2)
O1 0.0841(12) 0.0389(8) 0.0414(8) 0.0040(6) 0.0076(8) -0.0103(8)
O2 0.0459(9) 0.0681(11) 0.0629(10) 0.0075(9) 0.0002(7) 0.0152(8)
O3 0.0784(12) 0.0402(9) 0.0552(9) -0.0143(7) 0.0102(9) 0.0063(8)
O4 0.0433(8) 0.0429(8) 0.0438(7) 0.0053(6) 0.0096(6) 0.0013(7)
N1 0.0440(10) 0.0306(8) 0.0370(9) -0.0021(7) 0.0042(7) -0.0005(7)
C1 0.0386(11) 0.0471(12) 0.0372(10) -0.0001(9) 0.0035(9) -0.0040(10)
C2 0.0465(13) 0.0618(14) 0.0417(11) -0.0152(11) 0.0066(10) -0.0091(12)
C3 0.0517(14) 0.0484(13) 0.0671(15) -0.0201(12) 0.0142(12) -0.0064(12)
C4 0.0624(15) 0.0352(11) 0.0670(14) 0.0010(10) 0.0120(12) 0.0010(12)
C5 0.0521(14) 0.0440(12) 0.0420(11) 0.0016(9) 0.0091(10) 0.0022(11)
C6 0.0310(9) 0.0379(10) 0.0365(10) -0.0014(8) 0.0049(8) -0.0020(9)
C7 0.0356(11) 0.0368(10) 0.0356(9) 0.0023(8) 0.0015(8) -0.0020(9)
C8 0.0390(11) 0.0276(9) 0.0348(9) -0.0020(7) 0.0041(8) -0.0015(8)
C9 0.0370(11) 0.0364(11) 0.0381(10) -0.0036(9) 0.0036(8) -0.0012(9)
C10 0.0443(12) 0.0344(10) 0.0381(10) -0.0059(8) -0.0029(8) -0.0004(9)
C11 0.0477(12) 0.0302(10) 0.0374(10) -0.0028(8) 0.0007(9) 0.0028(9)
C12 0.0727(17) 0.0457(12) 0.0394(11) 0.0002(10) 0.0051(11) 0.0006(12)
C13 0.095(2) 0.0419(13) 0.0404(12) 0.0018(10) -0.0126(13) 0.0059(13)
C14 0.0722(18) 0.0450(12) 0.0541(13) -0.0073(10) -0.0218(13) 0.0116(13)
C15 0.0467(13) 0.0534(13) 0.0532(12) -0.0099(10) -0.0076(11) 0.0083(11)

loop_
_atom_type_symbol
_atom_type_description
_atom_type_scat_dispersion_real
_atom_type_scat_dispersion_imag
_atom_type_scat_source
C C 0.0033 0.0016 'International Tables Vol C Tables 4.2.6.8 and 6.1.1.4'
H H 0.0000 0.0000 'International Tables Vol C Tables 4.2.6.8 and 6.1.1.4'
N N 0.0061 0.0033 'International Tables Vol C Tables 4.2.6.8 and 6.1.1.4'
O O 0.0106 0.0060 'International Tables Vol C Tables 4.2.6.8 and 6.1.1.4'
S S 0.1246 0.1234 'International Tables Vol C Tables 4.2.6.8 and 6.1.1.4'

loop_
_geom_angle_atom_site_label_1
_geom_angle_atom_site_label_2
_geom_angle_atom_site_label_3
_geom_angle
O3 S1 O2 120.61(11)
O3 S1 O4 108.85(9)
O2 S1 O4 104.32(9)
O3 S1 N1 106.15(10)
O2 S1 N1 109.99(10)
O4 S1 N1 106.10(8)
C11 O4 S1 117.29(12)
C8 N1 C9 61.16(12)
C8 N1 S1 118.23(13)
C9 N1 S1 117.44(13)
C2 C1 C6 119.6(2)
C2 C1 H1 120.2
C6 C1 H1 120.2
C3 C2 C1 121.0(2)
C3 C2 H2 119.5
C1 C2 H2 119.5
C2 C3 C4 119.5(2)
C2 C3 H3 120.2
C4 C3 H3 120.2
C3 C4 C5 120.6(2)
C3 C4 H4 119.7
C5 C4 H4 119.7
C4 C5 C6 120.1(2)
C4 C5 H5 119.9
C6 C5 H5 119.9
C5 C6 C1 119.1(2)
C5 C6 C7 122.57(17)
C1 C6 C7 118.33(19)
O1 C7 C6 123.34(17)
O1 C7 C8 119.87(18)
C6 C7 C8 116.78(16)
N1 C8 C9 59.85(12)
N1 C8 C7 113.80(16)
C9 C8 C7 118.92(17)
N1 C8 H8 117.2
C9 C8 H8 117.2
C7 C8 H8 117.2
C10 C9 N1 119.45(16)
C10 C9 C8 120.63(17)
N1 C9 C8 58.99(12)
C10 C9 H9 115.4
N1 C9 H9 115.4
C8 C9 H9 115.4
C11 C10 C15 117.34(19)
C11 C10 C9 121.37(18)
C15 C10 C9 121.29(19)
C12 C11 C10 123.0(2)
C12 C11 O4 117.7(2)
C10 C11 O4 119.23(17)
C11 C12 C13 118.1(2)
C11 C12 H12 120.9
C13 C12 H12 120.9
C14 C13 C12 121.0(2)
C14 C13 H13 119.5
C12 C13 H13 119.5
C13 C14 C15 120.1(2)
C13 C14 H14 119.9
C15 C14 H14 119.9
C14 C15 C10 120.2(2)
C14 C15 H15 119.9
C10 C15 H15 119.9

loop_
_geom_bond_atom_site_label_1
_geom_bond_atom_site_label_2
_geom_bond_distance
S1 O3 1.4104(17)
S1 O2 1.4127(17)
S1 O4 1.5826(14)
S1 N1 1.6305(16)
O1 C7 1.207(2)
O4 C11 1.417(3)
N1 C8 1.469(2)
N1 C9 1.482(3)
C1 C2 1.376(3)
C1 C6 1.395(3)
C1 H1 0.9300
C2 C3 1.371(3)
C2 H2 0.9300
C3 C4 1.372(3)
C3 H3 0.9300
C4 C5 1.376(3)
C4 H4 0.9300
C5 C6 1.386(3)
C5 H5 0.9300
C6 C7 1.478(3)
C7 C8 1.514(3)
C8 C9 1.501(3)
C8 H8 0.9800
C9 C10 1.481(3)
C9 H9 0.9800
C10 C11 1.381(3)
C10 C15 1.394(3)
C11 C12 1.367(3)
C12 C13 1.376(4)
C12 H12 0.9300
C13 C14 1.366(4)
C13 H13 0.9300
C14 C15 1.381(3)
C14 H14 0.9300
C15 H15 0.9300

loop_
_geom_torsion_atom_site_label_1
_geom_torsion_atom_site_label_2
_geom_torsion_atom_site_label_3
_geom_torsion_atom_site_label_4
_geom_torsion
O3 S1 O4 C11 -63.83(16)
O2 S1 O4 C11 166.19(14)
N1 S1 O4 C11 50.03(15)
O3 S1 N1 C8 157.57(14)
O2 S1 N1 C8 -70.40(16)
O4 S1 N1 C8 41.87(16)
O3 S1 N1 C9 87.34(16)
O2 S1 N1 C9 -140.64(15)
O4 S1 N1 C9 -28.37(16)
C6 C1 C2 C3 -1.6(3)
C1 C2 C3 C4 0.8(4)
C2 C3 C4 C5 0.5(4)
C3 C4 C5 C6 -0.8(4)
C4 C5 C6 C1 0.0(3)
C4 C5 C6 C7 -179.3(2)
C2 C1 C6 C5 1.2(3)
C2 C1 C6 C7 -179.45(19)
C5 C6 C7 O1 164.2(2)
C1 C6 C7 O1 -15.1(3)
C5 C6 C7 C8 -14.3(3)
C1 C6 C7 C8 166.36(19)
S1 N1 C8 C9 -107.55(16)
C9 N1 C8 C7 -110.80(19)
S1 N1 C8 C7 141.65(15)
O1 C7 C8 N1 5.1(3)
C6 C7 C8 N1 -176.28(16)
O1 C7 C8 C9 -62.3(3)
C6 C7 C8 C9 116.3(2)
C8 N1 C9 C10 -110.08(19)
S1 N1 C9 C10 -1.3(2)
S1 N1 C9 C8 108.81(15)
N1 C8 C9 C10 108.11(19)
C7 C8 C9 C10 -149.64(18)
C7 C8 C9 N1 102.25(19)
N1 C9 C10 C11 16.3(3)
C8 C9 C10 C11 -53.0(3)
N1 C9 C10 C15 -164.11(19)
C8 C9 C10 C15 126.6(2)
C15 C10 C11 C12 2.5(3)
C9 C10 C11 C12 -177.9(2)
C15 C10 C11 O4 -174.79(18)
C9 C10 C11 O4 4.8(3)
S1 O4 C11 C12 141.77(16)
S1 O4 C11 C10 -40.8(2)
C10 C11 C12 C13 -2.3(3)
O4 C11 C12 C13 175.09(19)
C11 C12 C13 C14 -0.1(3)
C12 C13 C14 C15 2.0(4)
C13 C14 C15 C10 -1.7(3)
C11 C10 C15 C14 -0.5(3)
C9 C10 C15 C14 179.91(19)
